data_1515298
loop_
_publ_author_name
'Kalaivani, P.'
'Prabhakaran, R.'
'Dallemer, F.'
'Poornima, P.'
'Vaishnavi, E.'
'Ramachandran, E.'
'Padma, V. Vijaya'
'Renganathan, R.'
'Natarajan, K.'

_publ_section_title
;
 DNA, protein binding, cytotoxicity, cellular uptake and antibacterial
 activities of new palladium(II) complexes of thiosemicarbazone ligands:
 effects of substitution on biological activity.
;
_journal_issue 1
_journal_name_full 'Metallomics : integrated biometal science'
_journal_page_first 101
_journal_page_last 113
_journal_paper_doi 10.1039/c1mt00144b
_journal_volume 4
_journal_year 2012
_chemical_absolute_configuration unk
_chemical_compound_source 'synthesis as described'
_chemical_formula_moiety 'C31 H33 N4 O1 P1 Pd1 S1'
_chemical_formula_sum 'C31 H33 N4 O P Pd S'
_chemical_formula_weight 647.04
_chemical_name_systematic
;
?
;
_space_group_IT_number 19
_symmetry_cell_setting orthorhombic
_symmetry_Int_Tables_number 19
_symmetry_space_group_name_Hall 'P 2ac 2ab'
_symmetry_space_group_name_H-M 'P 21 21 21'
_atom_sites_solution_hydrogens geom
_atom_sites_solution_primary direct
_atom_sites_solution_secondary difmap
_audit_conform_dict_location ftp://ftp.iucr.org/pub/cif_core.dic
_audit_conform_dict_name cif_core.dic
_audit_conform_dict_version 2.4
_audit_creation_date 2010-05-05T10:10:40-00:00
_audit_creation_method 'WinGX routine CIF_UPDATE'
_cell_angle_alpha 90
_cell_angle_beta 90
_cell_angle_gamma 90
_cell_formula_units_Z 4
_cell_length_a 9.6590(2)
_cell_length_b 11.2079(3)
_cell_length_c 27.4126(7)
_cell_measurement_reflns_used 18457
_cell_measurement_temperature 293(2)
_cell_measurement_theta_max 28.73
_cell_measurement_theta_min 2.58
_cell_measurement_wavelength 0.71073
_cell_volume 2967.61(13)
_computing_molecular_graphics 'Ortep-3 for Windows (Farrugia, 1997)'
_computing_publication_material 'WinGX publication routines (Farrugia, 1999)'
_computing_structure_refinement 'SHELXL-97 (Sheldrick, 1997)'
_computing_structure_solution 'SHELXS-97 (Sheldrick, 1990)'
_diffrn_ambient_temperature 293(2)
_diffrn_measured_fraction_theta_full 0.971
_diffrn_measured_fraction_theta_max 0.971
_diffrn_measurement_device_type KappaCCD
_diffrn_measurement_method 'Omega + Phi scan'
_diffrn_radiation_monochromator graphite
_diffrn_radiation_probe x-ray
_diffrn_radiation_type MoK\a
_diffrn_radiation_wavelength 0.71073
_diffrn_reflns_av_R_equivalents 0.0769
_diffrn_reflns_av_unetI/netI 0.1803
_diffrn_reflns_limit_h_max 11
_diffrn_reflns_limit_h_min -13
_diffrn_reflns_limit_k_max 15
_diffrn_reflns_limit_k_min -14
_diffrn_reflns_limit_l_max 35
_diffrn_reflns_limit_l_min -27
_diffrn_reflns_number 18457
_diffrn_reflns_reduction_process
;
Scaled and merged with Sortav
R.H. Blessing, (1987) Cryst. Rev. 1, 3-58
R.H. Blessing, (1989) J. Appl. Cryst. 22, 396-397
;
_diffrn_reflns_theta_full 28.73
_diffrn_reflns_theta_max 28.73
_diffrn_reflns_theta_min 2.58
_exptl_absorpt_coefficient_mu 0.78
_exptl_absorpt_correction_T_max 0.892
_exptl_absorpt_correction_T_min 0.89
_exptl_absorpt_correction_type multi-scan
_exptl_absorpt_process_details
;
R.H. Blessing, Acta Cryst. (1995), A51, 33-38
;
_exptl_crystal_colour red
_exptl_crystal_density_diffrn 1.448
_exptl_crystal_density_method 'not measured'
_exptl_crystal_description prism
_exptl_crystal_F_000 1328
_exptl_crystal_size_max 0.18
_exptl_crystal_size_mid 0.14
_exptl_crystal_size_min 0.1
_refine_diff_density_max 0.493
_refine_diff_density_min -0.652
_refine_diff_density_rms 0.092
_refine_ls_abs_structure_details 'Flack H D (1983), Acta Cryst. A39, 876-881'
_refine_ls_abs_structure_Flack -0.02(3)
_refine_ls_extinction_method none
_refine_ls_goodness_of_fit_ref 0.859
_refine_ls_hydrogen_treatment constr
_refine_ls_matrix_type full
_refine_ls_number_parameters 372
_refine_ls_number_reflns 7345
_refine_ls_number_restraints 24
_refine_ls_restrained_S_all 0.857
_refine_ls_R_factor_all 0.1336
_refine_ls_R_factor_gt 0.0484
_refine_ls_shift/su_max 0.000
_refine_ls_shift/su_mean 0
_refine_ls_structure_factor_coef Fsqd
_refine_ls_weighting_details 'calc w=1/[\s^2^(Fo^2^)+(0.0000P)^2^+0.0000P] where P=(Fo^2^+2Fc^2^)/3'
_refine_ls_weighting_scheme calc
_refine_ls_wR_factor_gt 0.0649
_refine_ls_wR_factor_ref 0.0842
_reflns_number_gt 3915
_reflns_number_total 7345
_reflns_threshold_expression >2sigma(I)
_cod_data_source_file c1mt00144b.txt
_cod_data_source_block pp19-abs
_cod_database_code 1515298

loop_
_symmetry_equiv_pos_as_xyz
'x, y, z'
'-x+1/2, -y, z+1/2'
'x+1/2, -y+1/2, -z'
'-x, y+1/2, -z+1/2'

loop_
_atom_site_label
_atom_site_type_symbol
_atom_site_fract_x
_atom_site_fract_y
_atom_site_fract_z
_atom_site_U_iso_or_equiv
_atom_site_adp_type
_atom_site_occupancy
_atom_site_symmetry_multiplicity
_atom_site_calc_flag
_atom_site_refinement_flags
_atom_site_disorder_assembly
_atom_site_disorder_group
C1 C 0.9564(5) 0.3597(4) 0.43233(15) 0.0331(12) Uani 1 1 d . . .
C2 C 0.8967(5) 0.4664(4) 0.41840(17) 0.0415(13) Uani 1 1 d . . .
H2 H 0.9056 0.4923 0.3863 0.05 Uiso 1 1 calc R . .
C3 C 0.8231(5) 0.5359(5) 0.45169(19) 0.0513(15) Uani 1 1 d . . .
H3 H 0.7841 0.6079 0.442 0.062 Uiso 1 1 calc R . .
C4 C 0.8089(5) 0.4972(5) 0.4986(2) 0.0514(15) Uani 1 1 d . . .
H4 H 0.757 0.5418 0.5206 0.062 Uiso 1 1 calc R . .
C5 C 0.8700(6) 0.3940(5) 0.51355(18) 0.0510(15) Uani 1 1 d . . .
H5 H 0.862 0.3699 0.5459 0.061 Uiso 1 1 calc R . .
C6 C 0.9438(5) 0.3250(4) 0.48089(16) 0.0460(14) Uani 1 1 d . . .
H6 H 0.9854 0.2548 0.4914 0.055 Uiso 1 1 calc R . .
C7 C 1.2287(5) 0.3114(4) 0.39342(17) 0.0355(12) Uani 1 1 d . . .
C8 C 1.2775(6) 0.3875(5) 0.42956(18) 0.0500(14) Uani 1 1 d . . .
H8 H 1.2165 0.4181 0.4526 0.06 Uiso 1 1 calc R . .
C9 C 1.4168(7) 0.4181(6) 0.4314(2) 0.0711(18) Uani 1 1 d . . .
H9 H 1.4483 0.4706 0.4552 0.085 Uiso 1 1 calc R . .
C10 C 1.5065(7) 0.3718(6) 0.3989(3) 0.0798(18) Uani 1 1 d . . .
H10 H 1.6 0.391 0.4011 0.096 Uiso 1 1 calc R . .
C11 C 1.4614(6) 0.2957(6) 0.3621(2) 0.0725(19) Uani 1 1 d . . .
H11 H 1.5237 0.2654 0.3394 0.087 Uiso 1 1 calc R . .
C12 C 1.3214(6) 0.2654(5) 0.35977(19) 0.0537(15) Uani 1 1 d . . .
H12 H 1.2902 0.2141 0.3355 0.064 Uiso 1 1 calc R . .
C13 C 0.9951(6) 0.3147(4) 0.33022(14) 0.0413(11) Uani 1 1 d . . .
C14 C 1.0566(5) 0.4121(5) 0.30738(17) 0.0574(16) Uani 1 1 d . . .
H14 H 1.1303 0.4506 0.3225 0.069 Uiso 1 1 calc R . .
C15 C 1.0102(7) 0.4527(6) 0.26269(17) 0.0712(17) Uani 1 1 d . . .
H15 H 1.0532 0.5171 0.2476 0.085 Uiso 1 1 calc R . .
C16 C 0.9017(9) 0.3976(7) 0.2412(2) 0.091(3) Uani 1 1 d . . .
H16 H 0.8706 0.4248 0.2111 0.109 Uiso 1 1 calc R . .
C17 C 0.8365(9) 0.3029(7) 0.2627(3) 0.102(3) Uani 1 1 d . . .
H17 H 0.7609 0.2672 0.2476 0.123 Uiso 1 1 calc R . .
C18 C 0.8847(7) 0.2602(5) 0.3075(2) 0.0701(18) Uani 1 1 d . . .
H18 H 0.842 0.1949 0.3221 0.084 Uiso 1 1 calc R . .
C19 C 1.2593(5) -0.0760(5) 0.37366(14) 0.0353(11) Uani 1 1 d . . .
C20 C 1.3928(5) -0.0801(5) 0.35441(16) 0.0442(13) Uani 1 1 d . . .
H20 H 1.4377 -0.0083 0.3481 0.053 Uiso 1 1 calc R . .
C21 C 1.4623(6) -0.1858(6) 0.34422(19) 0.0539(15) Uani 1 1 d . A .
C22 C 1.3935(6) -0.2947(5) 0.3554(2) 0.0642(17) Uani 1 1 d . . .
H22 H 1.436 -0.3676 0.3492 0.077 Uiso 1 1 calc R . .
C23 C 1.2636(6) -0.2905(5) 0.37546(19) 0.0531(15) Uani 1 1 d . . .
H23 H 1.2208 -0.3624 0.3832 0.064 Uiso 1 1 calc R . .
C24 C 1.1906(5) -0.1839(5) 0.38513(16) 0.0360(13) Uani 1 1 d . . .
C25 C 1.0560(5) -0.1932(4) 0.40441(18) 0.0425(13) Uani 1 1 d . . .
H25 H 1.0249 -0.2702 0.4107 0.051 Uiso 1 1 calc R . .
C26 C 0.7568(5) -0.0579(5) 0.44066(16) 0.0447(12) Uani 1 1 d . . .
C27 C 0.5850(6) -0.2016(5) 0.4695(2) 0.0649(17) Uani 1 1 d . . .
H27A H 0.5795 -0.2457 0.4396 0.097 Uiso 1 1 calc R . .
H27B H 0.4953 -0.1989 0.4846 0.097 Uiso 1 1 calc R . .
H27C H 0.6493 -0.2398 0.4912 0.097 Uiso 1 1 calc R . .
C28 C 1.6627(6) -0.0757(6) 0.3126(2) 0.0672(17) Uani 1 1 d . A .
H28A H 1.7616 -0.0901 0.3109 0.081 Uiso 1 1 calc R . .
H28B H 1.6463 -0.0181 0.3383 0.081 Uiso 1 1 calc R . .
C29 C 1.6157(7) -0.0234(7) 0.2650(2) 0.097(2) Uani 1 1 d . . .
H29A H 1.6318 -0.0798 0.2393 0.145 Uiso 1 1 calc R . .
H29B H 1.6664 0.0485 0.2586 0.145 Uiso 1 1 calc R . .
H29C H 1.5186 -0.0056 0.2668 0.145 Uiso 1 1 calc R . .
C30A C 1.6454(18) -0.2925(15) 0.2968(9) 0.068(4) Uani 0.5 1 d PU A 1
H30A H 1.5684 -0.3446 0.289 0.082 Uiso 0.5 1 calc PR A 1
H30B H 1.6879 -0.2668 0.2665 0.082 Uiso 0.5 1 calc PR A 1
C31A C 1.744(2) -0.3552(19) 0.3257(10) 0.124(9) Uani 0.5 1 d PU A 1
H31A H 1.8135 -0.3006 0.337 0.186 Uiso 0.5 1 calc PR A 1
H31B H 1.7867 -0.4164 0.3064 0.186 Uiso 0.5 1 calc PR A 1
H31C H 1.6982 -0.3908 0.3532 0.186 Uiso 0.5 1 calc PR A 1
C30B C 1.6900(19) -0.2956(15) 0.3333(9) 0.069(4) Uani 0.5 1 d PU A 2
H30C H 1.7778 -0.2725 0.3477 0.083 Uiso 0.5 1 calc PR A 2
H30D H 1.6459 -0.355 0.3538 0.083 Uiso 0.5 1 calc PR A 2
C31B C 1.708(4) -0.340(2) 0.2809(8) 0.169(12) Uani 0.5 1 d PU A 2
H31D H 1.6341 -0.3939 0.273 0.254 Uiso 0.5 1 calc PR A 2
H31E H 1.795 -0.3808 0.278 0.254 Uiso 0.5 1 calc PR A 2
H31F H 1.7061 -0.2734 0.259 0.254 Uiso 0.5 1 calc PR A 2
N1 N 0.9700(4) -0.1084(3) 0.41446(12) 0.0365(9) Uani 1 1 d . . .
N2 N 0.8433(4) -0.1466(4) 0.43344(14) 0.0434(11) Uani 1 1 d . . .
N3 N 0.6312(4) -0.0822(4) 0.45949(16) 0.0608(13) Uani 1 1 d . . .
H3A H 0.5762 -0.0238 0.4658 0.073 Uiso 1 1 calc R . .
N4 N 1.5939(5) -0.1853(5) 0.3248(2) 0.0776(17) Uani 1 1 d . . .
O1 O 1.2067(3) 0.0303(3) 0.38027(11) 0.0416(9) Uani 1 1 d . . .
P1 P 1.04894(13) 0.26455(11) 0.39022(4) 0.0339(3) Uani 1 1 d . . .
S1 S 0.79301(14) 0.09292(12) 0.42905(5) 0.0498(4) Uani 1 1 d . . .
Pd1 Pd 1.01170(4) 0.06543(3) 0.402810(11) 0.03508(11) Uani 1 1 d . . .

loop_
_atom_site_aniso_label
_atom_site_aniso_U_11
_atom_site_aniso_U_22
_atom_site_aniso_U_33
_atom_site_aniso_U_23
_atom_site_aniso_U_13
_atom_site_aniso_U_12
C1 0.039(3) 0.029(3) 0.032(3) -0.003(2) 0.004(2) 0.003(2)
C2 0.050(3) 0.037(3) 0.038(3) 0.002(2) 0.005(2) 0.007(3)
C3 0.060(4) 0.041(4) 0.053(3) -0.011(3) 0.007(3) 0.012(3)
C4 0.049(4) 0.050(4) 0.055(4) -0.023(3) 0.014(3) -0.001(3)
C5 0.071(4) 0.045(4) 0.037(3) -0.008(3) 0.014(3) -0.015(3)
C6 0.069(4) 0.029(3) 0.040(3) -0.002(2) 0.005(3) -0.003(3)
C7 0.031(3) 0.039(3) 0.037(3) 0.011(2) 0.003(2) 0.004(2)
C8 0.047(4) 0.047(4) 0.056(3) 0.008(3) -0.006(3) -0.005(3)
C9 0.065(4) 0.067(5) 0.081(4) 0.008(4) -0.023(3) -0.026(4)
C10 0.040(4) 0.081(5) 0.118(5) 0.033(4) -0.010(5) -0.013(4)
C11 0.045(4) 0.079(5) 0.094(5) 0.026(4) 0.019(4) 0.012(4)
C12 0.051(4) 0.053(4) 0.057(3) 0.017(3) -0.001(3) 0.000(3)
C13 0.045(3) 0.041(3) 0.038(2) -0.003(2) -0.004(3) 0.012(3)
C14 0.052(3) 0.074(5) 0.046(3) 0.014(3) 0.000(2) 0.010(3)
C15 0.081(4) 0.088(5) 0.045(3) 0.020(3) 0.010(4) 0.021(5)
C16 0.133(7) 0.099(7) 0.041(4) -0.002(4) -0.027(4) 0.030(5)
C17 0.130(7) 0.091(7) 0.086(5) -0.013(5) -0.065(5) -0.001(6)
C18 0.089(5) 0.059(5) 0.063(4) -0.004(3) -0.028(4) 0.002(4)
C19 0.037(3) 0.033(3) 0.036(3) -0.007(2) -0.004(2) 0.008(3)
C20 0.041(3) 0.034(3) 0.058(3) -0.003(3) 0.002(2) 0.004(3)
C21 0.042(4) 0.051(4) 0.068(4) -0.003(3) 0.011(3) 0.009(3)
C22 0.045(4) 0.049(4) 0.099(5) -0.007(4) 0.009(3) 0.017(3)
C23 0.056(4) 0.033(4) 0.070(4) -0.003(3) -0.001(3) 0.008(3)
C24 0.040(3) 0.029(3) 0.038(3) -0.006(2) -0.002(2) 0.002(3)
C25 0.049(3) 0.036(3) 0.042(3) 0.001(3) -0.001(3) 0.010(2)
C26 0.039(3) 0.045(3) 0.050(3) -0.006(3) 0.000(2) 0.005(3)
C27 0.056(4) 0.053(4) 0.085(4) -0.002(3) 0.027(3) 0.002(3)
C28 0.044(3) 0.067(5) 0.091(4) -0.008(4) 0.016(3) -0.004(4)
C29 0.076(5) 0.127(7) 0.087(5) 0.010(5) 0.019(4) 0.006(5)
C30A 0.063(10) 0.066(12) 0.076(12) -0.007(9) 0.011(10) 0.020(8)
C31A 0.112(16) 0.14(2) 0.120(18) -0.015(13) -0.029(12) 0.090(14)
C30B 0.044(10) 0.060(12) 0.102(16) 0.000(10) 0.018(10) 0.019(8)
C31B 0.23(3) 0.15(2) 0.13(2) -0.056(16) -0.03(2) 0.10(2)
N1 0.032(2) 0.034(2) 0.043(2) 0.0033(17) -0.0021(18) -0.0018(19)
N2 0.034(3) 0.039(3) 0.057(3) 0.002(2) 0.009(2) -0.002(2)
N3 0.039(3) 0.047(3) 0.097(3) 0.000(3) 0.023(2) 0.001(3)
N4 0.054(3) 0.055(4) 0.124(5) -0.007(4) 0.039(3) 0.014(3)
O1 0.037(2) 0.029(2) 0.059(2) -0.0035(16) 0.0064(16) 0.0036(16)
P1 0.0374(8) 0.0286(7) 0.0356(7) 0.0015(5) 0.0000(5) 0.0035(6)
S1 0.0410(8) 0.0384(9) 0.0700(9) -0.0051(7) 0.0116(6) 0.0050(7)
Pd1 0.03590(19) 0.03062(18) 0.03872(18) -0.00275(17) 0.0004(2) 0.0033(2)

loop_
_atom_type_symbol
_atom_type_description
_atom_type_scat_dispersion_real
_atom_type_scat_dispersion_imag
_atom_type_scat_source
C C 0.0033 0.0016 'International Tables Vol C Tables 4.2.6.8 and 6.1.1.4'
H H 0 0 'International Tables Vol C Tables 4.2.6.8 and 6.1.1.4'
N N 0.0061 0.0033 'International Tables Vol C Tables 4.2.6.8 and 6.1.1.4'
O O 0.0106 0.006 'International Tables Vol C Tables 4.2.6.8 and 6.1.1.4'
P P 0.1023 0.0942 'International Tables Vol C Tables 4.2.6.8 and 6.1.1.4'
S S 0.1246 0.1234 'International Tables Vol C Tables 4.2.6.8 and 6.1.1.4'
Pd Pd -0.9988 1.0072 'International Tables Vol C Tables 4.2.6.8 and 6.1.1.4'

loop_
_geom_angle_atom_site_label_1
_geom_angle_atom_site_label_2
_geom_angle_atom_site_label_3
_geom_angle
C2 C1 C6 118.0(4)
C2 C1 P1 122.7(3)
C6 C1 P1 119.3(3)
C1 C2 C3 121.0(5)
C1 C2 H2 119.5
C3 C2 H2 119.5
C4 C3 C2 119.4(5)
C4 C3 H3 120.3
C2 C3 H3 120.3
C5 C4 C3 120.6(5)
C5 C4 H4 119.7
C3 C4 H4 119.7
C4 C5 C6 120.3(5)
C4 C5 H5 119.8
C6 C5 H5 119.8
C5 C6 C1 120.6(5)
C5 C6 H6 119.7
C1 C6 H6 119.7
C12 C7 C8 119.0(5)
C12 C7 P1 118.6(4)
C8 C7 P1 122.4(4)
C7 C8 C9 120.4(5)
C7 C8 H8 119.8
C9 C8 H8 119.8
C10 C9 C8 120.2(6)
C10 C9 H9 119.9
C8 C9 H9 119.9
C9 C10 C11 121.0(6)
C9 C10 H10 119.5
C11 C10 H10 119.5
C10 C11 C12 119.1(6)
C10 C11 H11 120.4
C12 C11 H11 120.4
C7 C12 C11 120.3(6)
C7 C12 H12 119.8
C11 C12 H12 119.8
C18 C13 C14 118.4(5)
C18 C13 P1 119.6(4)
C14 C13 P1 121.9(4)
C15 C14 C13 121.3(5)
C15 C14 H14 119.4
C13 C14 H14 119.4
C16 C15 C14 119.2(6)
C16 C15 H15 120.4
C14 C15 H15 120.4
C15 C16 C17 121.6(6)
C15 C16 H16 119.2
C17 C16 H16 119.2
C16 C17 C18 119.4(7)
C16 C17 H17 120.3
C18 C17 H17 120.3
C13 C18 C17 120.2(6)
C13 C18 H18 119.9
C17 C18 H18 119.9
O1 C19 C20 116.2(5)
O1 C19 C24 124.4(4)
C20 C19 C24 119.4(5)
C21 C20 C19 123.4(5)
C21 C20 H20 118.3
C19 C20 H20 118.3
N4 C21 C20 121.3(6)
N4 C21 C22 121.1(6)
C20 C21 C22 117.5(5)
C23 C22 C21 119.0(5)
C23 C22 H22 120.5
C21 C22 H22 120.5
C22 C23 C24 124.1(5)
C22 C23 H23 117.9
C24 C23 H23 117.9
C25 C24 C23 118.0(5)
C25 C24 C19 125.5(5)
C23 C24 C19 116.5(5)
N1 C25 C24 128.3(5)
N1 C25 H25 115.9
C24 C25 H25 115.9
N2 C26 N3 118.5(5)
N2 C26 S1 125.1(4)
N3 C26 S1 116.4(4)
N3 C27 H27A 109.5
N3 C27 H27B 109.5
H27A C27 H27B 109.5
N3 C27 H27C 109.5
H27A C27 H27C 109.5
H27B C27 H27C 109.5
N4 C28 C29 113.4(6)
N4 C28 H28A 108.9
C29 C28 H28A 108.9
N4 C28 H28B 108.9
C29 C28 H28B 108.9
H28A C28 H28B 107.7
C28 C29 H29A 109.5
C28 C29 H29B 109.5
H29A C29 H29B 109.5
C28 C29 H29C 109.5
H29A C29 H29C 109.5
H29B C29 H29C 109.5
C31A C30A N4 109(3)
C31A C30A H30A 109.8
N4 C30A H30A 109.8
C31A C30A H30B 109.8
N4 C30A H30B 109.8
H30A C30A H30B 108.3
C30A C31A H31A 109.5
C30A C31A H31B 109.5
H31A C31A H31B 109.5
C30A C31A H31C 109.5
H31A C31A H31C 109.5
H31B C31A H31C 109.5
C31B C30B N4 101(2)
C31B C30B H30C 111.6
N4 C30B H30C 111.6
C31B C30B H30D 111.6
N4 C30B H30D 111.6
H30C C30B H30D 109.4
C30B C31B H31D 109.5
C30B C31B H31E 109.5
H31D C31B H31E 109.5
C30B C31B H31F 109.5
H31D C31B H31F 109.5
H31E C31B H31F 109.5
C25 N1 N2 114.7(4)
C25 N1 Pd1 123.3(3)
N2 N1 Pd1 122.0(3)
C26 N2 N1 112.4(4)
C26 N3 C27 122.8(5)
C26 N3 H3A 118.6
C27 N3 H3A 118.6
C21 N4 C28 121.3(6)
C21 N4 C30A 119.8(8)
C28 N4 C30A 114.2(7)
C21 N4 C30B 119.2(8)
C28 N4 C30B 115.9(7)
C30A N4 C30B 41.5(7)
C19 O1 Pd1 125.6(3)
C1 P1 C13 104.7(2)
C1 P1 C7 105.7(2)
C13 P1 C7 103.2(2)
C1 P1 Pd1 113.67(15)
C13 P1 Pd1 113.22(16)
C7 P1 Pd1 115.17(16)
C26 S1 Pd1 96.49(17)
N1 Pd1 O1 92.65(14)
N1 Pd1 S1 83.93(12)
O1 Pd1 S1 176.57(10)
N1 Pd1 P1 177.48(12)
O1 Pd1 P1 89.85(9)
S1 Pd1 P1 93.57(5)

loop_
_geom_bond_atom_site_label_1
_geom_bond_atom_site_label_2
_geom_bond_distance
C1 C2 1.382(6)
C1 C6 1.392(6)
C1 P1 1.808(4)
C2 C3 1.394(6)
C2 H2 0.93
C3 C4 1.365(7)
C3 H3 0.93
C4 C5 1.361(7)
C4 H4 0.93
C5 C6 1.381(7)
C5 H5 0.93
C6 H6 0.93
C7 C12 1.385(6)
C7 C8 1.389(6)
C7 P1 1.816(5)
C8 C9 1.390(7)
C8 H8 0.93
C9 C10 1.347(8)
C9 H9 0.93
C10 C11 1.391(8)
C10 H10 0.93
C11 C12 1.396(8)
C11 H11 0.93
C12 H12 0.93
C13 C18 1.377(7)
C13 C14 1.391(7)
C13 P1 1.814(4)
C14 C15 1.381(6)
C14 H14 0.93
C15 C16 1.351(9)
C15 H15 0.93
C16 C17 1.367(9)
C16 H16 0.93
C17 C18 1.399(8)
C17 H17 0.93
C18 H18 0.93
C19 O1 1.309(5)
C19 C20 1.393(6)
C19 C24 1.415(7)
C20 C21 1.390(7)
C20 H20 0.93
C21 N4 1.378(7)
C21 C22 1.423(8)
C22 C23 1.371(7)
C22 H22 0.93
C23 C24 1.412(7)
C23 H23 0.93
C24 C25 1.408(6)
C25 N1 1.291(5)
C25 H25 0.93
C26 N2 1.313(6)
C26 N3 1.347(6)
C26 S1 1.755(6)
C27 N3 1.436(6)
C27 H27A 0.96
C27 H27B 0.96
C27 H27C 0.96
C28 N4 1.437(8)
C28 C29 1.499(8)
C28 H28A 0.97
C28 H28B 0.97
C29 H29A 0.96
C29 H29B 0.96
C29 H29C 0.96
C30A C31A 1.42(3)
C30A N4 1.509(19)
C30A H30A 0.97
C30A H30B 0.97
C31A H31A 0.96
C31A H31B 0.96
C31A H31C 0.96
C30B C31B 1.53(3)
C30B N4 1.56(2)
C30B H30C 0.97
C30B H30D 0.97
C31B H31D 0.96
C31B H31E 0.96
C31B H31F 0.96
N1 N2 1.398(5)
N1 Pd1 2.015(4)
N3 H3A 0.86
O1 Pd1 2.021(3)
P1 Pd1 2.2867(13)
S1 Pd1 2.2526(13)
